data_4071110
loop_
_publ_author_name
'You, Yujian'
'Girolami, Gregory S.'

_publ_section_title
;
 Mono(cyclopentadienyl)titanium(II) Complexes with Hydride, Alkyl, and
 Tetrahydroborate Ligands: Synthesis, Crystal Structures, and Ethylene
 Dimerization and Trimerization Catalysis
;
_journal_issue 13
_journal_name_full Organometallics
_journal_page_first 3172
_journal_paper_doi 10.1021/om701263v
_journal_volume 27
_journal_year 2008
_chemical_formula_sum 'C17 H38 P4 Ti'
_chemical_formula_weight 414.25
_chemical_name_systematic
; 
 ? 
;
_space_group_IT_number 15
_symmetry_cell_setting monoclinic
_symmetry_space_group_name_Hall '-C 2yc'
_symmetry_space_group_name_H-M 'C 1 2/c 1'
_atom_sites_solution_hydrogens geom
_atom_sites_solution_primary direct
_atom_sites_solution_secondary difmap
_audit_creation_method SHELXL-97
_cell_angle_alpha 90.00
_cell_angle_beta 93.46(3)
_cell_angle_gamma 90.00
_cell_formula_units_Z 8
_cell_length_a 11.419(5)
_cell_length_b 14.684(6)
_cell_length_c 26.877(9)
_cell_measurement_reflns_used 25
_cell_measurement_temperature 198(2)
_cell_measurement_theta_max 24.98
_cell_measurement_theta_min 1.52
_cell_volume 4498(3)
_computing_cell_refinement 'Bruker SMART'
_computing_data_collection 'Bruker SMART'
_computing_data_reduction 'Bruker SAINT'
_computing_molecular_graphics 'Bruker SHELXTL'
_computing_publication_material 'Bruker SHELXTL'
_computing_structure_refinement 'SHELXL-97 (Sheldrick, 1997)'
_computing_structure_solution 'SHELXS-97 (Sheldrick, 1990)'
_diffrn_ambient_temperature 198(2)
_diffrn_measured_fraction_theta_full 0.998
_diffrn_measured_fraction_theta_max 0.998
_diffrn_measurement_device_type 'CCD area detector'
_diffrn_measurement_method 'phi and omega scans'
_diffrn_radiation_monochromator graphite
_diffrn_radiation_source 'fine-focus sealed tube'
_diffrn_radiation_type MoK\a
_diffrn_radiation_wavelength 0.71073
_diffrn_reflns_av_R_equivalents 0.0000
_diffrn_reflns_av_sigmaI/netI 0.0336
_diffrn_reflns_limit_h_max 13
_diffrn_reflns_limit_h_min -13
_diffrn_reflns_limit_k_max 17
_diffrn_reflns_limit_k_min 0
_diffrn_reflns_limit_l_max 31
_diffrn_reflns_limit_l_min 0
_diffrn_reflns_number 3942
_diffrn_reflns_theta_full 24.98
_diffrn_reflns_theta_max 24.98
_diffrn_reflns_theta_min 1.52
_exptl_absorpt_coefficient_mu 0.661
_exptl_absorpt_correction_T_max 0.933
_exptl_absorpt_correction_T_min 0.673
_exptl_absorpt_correction_type integration
_exptl_crystal_density_diffrn 1.223
_exptl_crystal_density_meas ?
_exptl_crystal_density_method 'not measured'
_exptl_crystal_F_000 1776
_exptl_crystal_size_max 0.72
_exptl_crystal_size_mid 0.54
_exptl_crystal_size_min 0.10
_refine_diff_density_max 0.664
_refine_diff_density_min -0.349
_refine_diff_density_rms 0.092
_refine_ls_extinction_method none
_refine_ls_goodness_of_fit_ref 1.156
_refine_ls_hydrogen_treatment mixed
_refine_ls_matrix_type full
_refine_ls_number_parameters 230
_refine_ls_number_reflns 3942
_refine_ls_number_restraints 1
_refine_ls_restrained_S_all 1.156
_refine_ls_R_factor_all 0.0804
_refine_ls_R_factor_gt 0.0497
_refine_ls_shift/su_max 0.001
_refine_ls_shift/su_mean 0.000
_refine_ls_structure_factor_coef Fsqd
_refine_ls_weighting_details 'calc w=1/[\s^2^(Fo^2^)+(0.0600P)^2^+15.0000P] where P=(Fo^2^+2Fc^2^)/3'
_refine_ls_weighting_scheme calc
_refine_ls_wR_factor_gt 0.1254
_refine_ls_wR_factor_ref 0.1463
_reflns_number_gt 2937
_reflns_number_total 3942
_reflns_threshold_expression >2sigma(I)
_cod_data_source_file om701263v-file005.cif
_cod_data_source_block cptih2
_cod_depositor_comments
;
The following automatic conversions were performed:

'_symmetry_cell_setting' value 'Monoclinic' changed to 'monoclinic'
according to /home/saulius/struct/CIF-dictionaries/cif_core.dic
dictionary named 'cif_core.dic' version 2.4.1 from 2010-06-29.

Automatic conversion script
Id: cif_fix_values 1715 2011-07-08 13:25:40Z adriana 

The following automatic conversions were performed:

'_exptl_crystal_density_meas' value 'not_measured' was changed to '?'
- the value is perceived as not measured.

Automatic conversion script
Id: cif_fix_values 3008 2015-01-20 13:52:24Z robertas 
;
_cod_original_sg_symbol_H-M C2/c
_cod_database_code 4071110

loop_
_symmetry_equiv_pos_as_xyz
'x, y, z'
'-x, y, -z+1/2'
'x+1/2, y+1/2, z'
'-x+1/2, y+1/2, -z+1/2'
'-x, -y, -z'
'x, -y, z-1/2'
'-x+1/2, -y+1/2, -z'
'x+1/2, -y+1/2, z-1/2'

loop_
_atom_site_label
_atom_site_type_symbol
_atom_site_fract_x
_atom_site_fract_y
_atom_site_fract_z
_atom_site_U_iso_or_equiv
_atom_site_adp_type
_atom_site_occupancy
_atom_site_symmetry_multiplicity
_atom_site_calc_flag
_atom_site_refinement_flags
_atom_site_disorder_assembly
_atom_site_disorder_group
Ti Ti 0.23980(6) 0.61819(4) 0.14047(3) 0.0251(2) Uani 1 1 d D A .
P1 P 0.24936(11) 0.76921(7) 0.18651(5) 0.0413(3) Uani 1 1 d . . .
P2 P 0.03710(9) 0.68280(8) 0.12493(4) 0.0398(3) Uani 1 1 d . . .
P3 P 0.23251(10) 0.55755(8) 0.05366(4) 0.0371(3) Uani 1 1 d . . .
P4 P 0.44698(9) 0.63782(7) 0.11641(5) 0.0395(3) Uani 1 1 d . . .
C1 C 0.0989(5) 0.8176(4) 0.1918(3) 0.0696(17) Uani 1 1 d . . .
H1A H 0.0924 0.8407 0.2261 0.084 Uiso 1 1 calc R . .
H1B H 0.0887 0.8700 0.1688 0.084 Uiso 1 1 calc R . .
C2 C 0.0028(5) 0.7514(4) 0.1803(2) 0.0651(15) Uani 1 1 d . . .
H2A H -0.0722 0.7843 0.1736 0.078 Uiso 1 1 calc R . .
H2B H -0.0059 0.7108 0.2093 0.078 Uiso 1 1 calc R . .
C3 C -0.0984(5) 0.6156(5) 0.1195(3) 0.092(2) Uani 1 1 d . . .
H3A H -0.1662 0.6564 0.1200 0.138 Uiso 1 1 calc R . .
H3B H -0.0996 0.5730 0.1476 0.138 Uiso 1 1 calc R . .
H3C H -0.1019 0.5814 0.0882 0.138 Uiso 1 1 calc R . .
C4 C 0.0016(6) 0.7638(6) 0.0755(3) 0.105(3) Uani 1 1 d . . .
H4A H -0.0051 0.7320 0.0434 0.158 Uiso 1 1 calc R . .
H4B H 0.0637 0.8098 0.0750 0.158 Uiso 1 1 calc R . .
H4C H -0.0732 0.7936 0.0814 0.158 Uiso 1 1 calc R . .
C5 C 0.3054(6) 0.7765(4) 0.2522(2) 0.081(2) Uani 1 1 d . . .
H5A H 0.3888 0.7603 0.2548 0.121 Uiso 1 1 calc R . .
H5B H 0.2615 0.7343 0.2723 0.121 Uiso 1 1 calc R . .
H5C H 0.2956 0.8388 0.2643 0.121 Uiso 1 1 calc R . .
C6 C 0.3169(7) 0.8718(3) 0.1624(3) 0.088(2) Uani 1 1 d . . .
H6A H 0.2829 0.9257 0.1775 0.132 Uiso 1 1 calc R . .
H6B H 0.3024 0.8743 0.1261 0.132 Uiso 1 1 calc R . .
H6C H 0.4017 0.8704 0.1708 0.132 Uiso 1 1 calc R . .
C7A C 0.3812(12) 0.5455(16) 0.0288(5) 0.045(4) Uani 0.47(3) 1 d P A 1
H7A1 H 0.4196 0.4892 0.0417 0.054 Uiso 0.47(3) 1 calc PR A 1
H7A2 H 0.3745 0.5422 -0.0081 0.054 Uiso 0.47(3) 1 calc PR A 1
C8A C 0.4511(11) 0.6261(15) 0.0451(5) 0.044(4) Uani 0.47(3) 1 d P A 1
H8A1 H 0.4183 0.6815 0.0286 0.052 Uiso 0.47(3) 1 calc PR A 1
H8A2 H 0.5332 0.6188 0.0358 0.052 Uiso 0.47(3) 1 calc PR A 1
C7B C 0.3674(17) 0.5937(15) 0.0232(6) 0.066(5) Uani 0.53(3) 1 d P A 2
H7B1 H 0.3754 0.5590 -0.0080 0.079 Uiso 0.53(3) 1 calc PR A 2
H7B2 H 0.3633 0.6594 0.0150 0.079 Uiso 0.53(3) 1 calc PR A 2
C8B C 0.4727(12) 0.5746(18) 0.0604(8) 0.068(6) Uani 0.53(3) 1 d P A 2
H8B1 H 0.5466 0.5947 0.0464 0.081 Uiso 0.53(3) 1 calc PR A 2
H8B2 H 0.4785 0.5086 0.0677 0.081 Uiso 0.53(3) 1 calc PR A 2
C9 C 0.2093(6) 0.4364(4) 0.0408(2) 0.0755(18) Uani 1 1 d . A .
H9A H 0.1285 0.4199 0.0473 0.113 Uiso 1 1 calc R . .
H9B H 0.2639 0.4004 0.0623 0.113 Uiso 1 1 calc R . .
H9C H 0.2230 0.4240 0.0058 0.113 Uiso 1 1 calc R . .
C10 C 0.1391(7) 0.6024(4) 0.0013(2) 0.080(2) Uani 1 1 d . A .
H10A H 0.1617 0.5744 -0.0298 0.120 Uiso 1 1 calc R . .
H10B H 0.1489 0.6685 -0.0006 0.120 Uiso 1 1 calc R . .
H10C H 0.0569 0.5881 0.0064 0.120 Uiso 1 1 calc R . .
C11 C 0.5660(5) 0.5742(5) 0.1470(4) 0.123(4) Uani 1 1 d . A .
H11A H 0.6393 0.5886 0.1315 0.184 Uiso 1 1 calc R . .
H11B H 0.5499 0.5088 0.1436 0.184 Uiso 1 1 calc R . .
H11C H 0.5733 0.5905 0.1824 0.184 Uiso 1 1 calc R . .
C12 C 0.5259(5) 0.7450(3) 0.1115(2) 0.0613(15) Uani 1 1 d . A .
H12A H 0.5417 0.7709 0.1448 0.092 Uiso 1 1 calc R . .
H12B H 0.4782 0.7877 0.0909 0.092 Uiso 1 1 calc R . .
H12C H 0.6002 0.7340 0.0961 0.092 Uiso 1 1 calc R . .
C13 C 0.2201(7) 0.5635(4) 0.2241(2) 0.0724(19) Uani 1 1 d . . .
H13 H 0.2137 0.6036 0.2515 0.087 Uiso 1 1 calc R A .
C14 C 0.1288(5) 0.5278(4) 0.1960(2) 0.0575(14) Uani 1 1 d . A .
H14 H 0.0482 0.5390 0.2006 0.069 Uiso 1 1 calc R . .
C15 C 0.1712(4) 0.4731(3) 0.15962(19) 0.0495(12) Uani 1 1 d . . .
H15 H 0.1254 0.4405 0.1349 0.059 Uiso 1 1 calc R A .
C16 C 0.2943(4) 0.4740(3) 0.1656(2) 0.0497(12) Uani 1 1 d . A .
H16 H 0.3473 0.4420 0.1460 0.060 Uiso 1 1 calc R . .
C17 C 0.3238(6) 0.5321(4) 0.2067(2) 0.0714(19) Uani 1 1 d . A .
H17 H 0.4007 0.5468 0.2197 0.086 Uiso 1 1 calc R . .
H1 H 0.261(5) 0.704(3) 0.0933(18) 0.080(18) Uiso 1 1 d D . .

loop_
_atom_site_aniso_label
_atom_site_aniso_U_11
_atom_site_aniso_U_22
_atom_site_aniso_U_33
_atom_site_aniso_U_23
_atom_site_aniso_U_13
_atom_site_aniso_U_12
Ti 0.0259(4) 0.0200(3) 0.0296(4) 0.0021(3) 0.0031(3) -0.0001(3)
P1 0.0500(7) 0.0270(6) 0.0484(7) -0.0090(5) 0.0161(5) -0.0032(5)
P2 0.0274(6) 0.0464(7) 0.0463(7) 0.0091(5) 0.0078(5) 0.0061(5)
P3 0.0362(6) 0.0410(6) 0.0342(6) -0.0044(5) 0.0031(5) -0.0022(5)
P4 0.0242(5) 0.0317(6) 0.0626(8) -0.0061(5) 0.0034(5) -0.0014(4)
C1 0.075(4) 0.041(3) 0.095(5) -0.012(3) 0.028(3) 0.017(3)
C2 0.054(3) 0.071(4) 0.072(4) 0.003(3) 0.019(3) 0.024(3)
C3 0.041(3) 0.116(6) 0.120(6) 0.005(5) 0.011(3) -0.006(4)
C4 0.077(5) 0.140(7) 0.101(5) 0.075(5) 0.029(4) 0.063(5)
C5 0.097(5) 0.073(4) 0.071(4) -0.038(3) -0.005(4) -0.004(4)
C6 0.113(5) 0.032(3) 0.126(6) -0.020(3) 0.065(5) -0.024(3)
C7A 0.046(7) 0.048(10) 0.043(6) -0.007(7) 0.020(5) 0.003(7)
C8A 0.031(6) 0.058(10) 0.044(6) 0.005(6) 0.017(5) -0.001(6)
C7B 0.089(11) 0.049(9) 0.067(8) -0.019(8) 0.060(8) -0.015(9)
C8B 0.039(7) 0.084(13) 0.083(11) -0.035(10) 0.025(7) -0.016(7)
C9 0.116(5) 0.050(3) 0.059(4) -0.019(3) -0.010(3) 0.007(3)
C10 0.127(6) 0.072(4) 0.037(3) 0.002(3) -0.023(3) 0.021(4)
C11 0.028(3) 0.079(5) 0.259(11) 0.083(6) -0.001(4) 0.013(3)
C12 0.047(3) 0.045(3) 0.093(4) 0.009(3) 0.019(3) -0.006(2)
C13 0.133(6) 0.048(3) 0.037(3) 0.009(2) 0.012(3) -0.016(4)
C14 0.063(3) 0.048(3) 0.064(3) 0.030(3) 0.024(3) 0.005(3)
C15 0.059(3) 0.035(2) 0.054(3) 0.016(2) -0.003(2) -0.016(2)
C16 0.056(3) 0.031(2) 0.063(3) 0.018(2) 0.015(2) 0.012(2)
C17 0.069(4) 0.077(4) 0.065(4) 0.041(3) -0.025(3) -0.022(3)

loop_
_atom_type_symbol
_atom_type_description
_atom_type_scat_dispersion_real
_atom_type_scat_dispersion_imag
_atom_type_scat_source
C C 0.0033 0.0016 'International Tables Vol C Tables 4.2.6.8 and 6.1.1.4'
H H 0.0000 0.0000 'International Tables Vol C Tables 4.2.6.8 and 6.1.1.4'
P P 0.1023 0.0942 'International Tables Vol C Tables 4.2.6.8 and 6.1.1.4'
Ti Ti 0.2776 0.4457 'International Tables Vol C Tables 4.2.6.8 and 6.1.1.4'

loop_
_geom_angle_atom_site_label_1
_geom_angle_atom_site_label_2
_geom_angle_atom_site_label_3
_geom_angle
C16 Ti C15 35.29(17)
C16 Ti C17 35.6(2)
C15 Ti C17 57.86(19)
C16 Ti C13 57.1(2)
C15 Ti C13 55.91(19)
C17 Ti C13 33.7(2)
C16 Ti C14 56.93(18)
C15 Ti C14 33.61(18)
C17 Ti C14 55.9(2)
C13 Ti C14 32.7(2)
C16 Ti P3 86.50(14)
C15 Ti P3 83.57(14)
C17 Ti P3 120.5(2)
C13 Ti P3 138.91(15)
C14 Ti P3 113.14(16)
C16 Ti P4 86.49(13)
C15 Ti P4 119.72(14)
C17 Ti P4 84.73(17)
C13 Ti P4 114.9(2)
C14 Ti P4 139.64(14)
P3 Ti P4 77.20(5)
C16 Ti P2 128.85(13)
C15 Ti P2 93.61(13)
C17 Ti P2 131.41(18)
C13 Ti P2 98.3(2)
C14 Ti P2 78.31(14)
P3 Ti P2 90.05(5)
P4 Ti P2 141.99(5)
C16 Ti P1 131.23(15)
C15 Ti P1 133.93(14)
C17 Ti P1 95.60(18)
C13 Ti P1 80.81(15)
C14 Ti P1 100.82(15)
P3 Ti P1 139.99(5)
P4 Ti P1 90.68(5)
P2 Ti P1 76.31(5)
C16 Ti H1 143.3(18)
C15 Ti H1 148.0(18)
C17 Ti H1 147.2(18)
C13 Ti H1 155.0(18)
C14 Ti H1 155.7(18)
P3 Ti H1 66.0(18)
P4 Ti H1 64.7(18)
P2 Ti H1 77.4(18)
P1 Ti H1 74.3(18)
C6 P1 C5 99.3(3)
C6 P1 C1 97.1(3)
C5 P1 C1 99.9(3)
C6 P1 Ti 123.6(2)
C5 P1 Ti 121.3(2)
C1 P1 Ti 110.83(19)
C4 P2 C3 98.3(4)
C4 P2 C2 100.5(3)
C3 P2 C2 97.9(3)
C4 P2 Ti 122.2(2)
C3 P2 Ti 125.0(2)
C2 P2 Ti 107.95(19)
C9 P3 C10 97.6(3)
C9 P3 C7B 108.0(7)
C10 P3 C7B 91.1(8)
C9 P3 C7A 88.0(7)
C10 P3 C7A 104.9(5)
C7B P3 C7A 22.8(4)
C9 P3 Ti 121.4(2)
C10 P3 Ti 125.0(2)
C7B P3 Ti 109.1(5)
C7A P3 Ti 112.8(5)
C11 P4 C8B 87.6(9)
C11 P4 C12 96.8(3)
C8B P4 C12 106.1(7)
C11 P4 C8A 110.1(7)
C8B P4 C8A 27.3(6)
C12 P4 C8A 87.9(6)
C11 P4 Ti 121.3(2)
C8B P4 Ti 111.0(4)
C12 P4 Ti 126.63(18)
C8A P4 Ti 109.1(4)
C2 C1 P1 114.0(4)
C2 C1 H1A 108.8
P1 C1 H1A 108.8
C2 C1 H1B 108.8
P1 C1 H1B 108.8
H1A C1 H1B 107.6
C1 C2 P2 109.4(4)
C1 C2 H2A 109.8
P2 C2 H2A 109.8
C1 C2 H2B 109.8
P2 C2 H2B 109.8
H2A C2 H2B 108.2
P2 C3 H3A 109.5
P2 C3 H3B 109.5
H3A C3 H3B 109.5
P2 C3 H3C 109.5
H3A C3 H3C 109.5
H3B C3 H3C 109.5
P2 C4 H4A 109.5
P2 C4 H4B 109.5
H4A C4 H4B 109.5
P2 C4 H4C 109.5
H4A C4 H4C 109.5
H4B C4 H4C 109.5
P1 C5 H5A 109.5
P1 C5 H5B 109.5
H5A C5 H5B 109.5
P1 C5 H5C 109.5
H5A C5 H5C 109.5
H5B C5 H5C 109.5
P1 C6 H6A 109.5
P1 C6 H6B 109.5
H6A C6 H6B 109.5
P1 C6 H6C 109.5
H6A C6 H6C 109.5
H6B C6 H6C 109.5
C8A C7A P3 107.7(13)
C8A C7A H7A1 110.2
P3 C7A H7A1 110.2
C8A C7A H7A2 110.2
P3 C7A H7A2 110.2
H7A1 C7A H7A2 108.5
C7A C8A P4 108.8(11)
C7A C8A H8A1 109.9
P4 C8A H8A1 109.9
C7A C8A H8A2 109.9
P4 C8A H8A2 109.9
H8A1 C8A H8A2 108.3
C8B C7B P3 107.3(15)
C8B C7B H7B1 110.3
P3 C7B H7B1 110.3
C8B C7B H7B2 110.3
P3 C7B H7B2 110.3
H7B1 C7B H7B2 108.5
C7B C8B P4 106.6(14)
C7B C8B H8B1 110.4
P4 C8B H8B1 110.4
C7B C8B H8B2 110.4
P4 C8B H8B2 110.4
H8B1 C8B H8B2 108.6
P3 C9 H9A 109.5
P3 C9 H9B 109.5
H9A C9 H9B 109.5
P3 C9 H9C 109.5
H9A C9 H9C 109.5
H9B C9 H9C 109.5
P3 C10 H10A 109.5
P3 C10 H10B 109.5
H10A C10 H10B 109.5
P3 C10 H10C 109.5
H10A C10 H10C 109.5
H10B C10 H10C 109.5
P4 C11 H11A 109.5
P4 C11 H11B 109.5
H11A C11 H11B 109.5
P4 C11 H11C 109.5
H11A C11 H11C 109.5
H11B C11 H11C 109.5
P4 C12 H12A 109.5
P4 C12 H12B 109.5
H12A C12 H12B 109.5
P4 C12 H12C 109.5
H12A C12 H12C 109.5
H12B C12 H12C 109.5
C14 C13 C17 109.2(6)
C14 C13 Ti 73.7(3)
C17 C13 Ti 70.3(3)
C14 C13 H13 125.4
C17 C13 H13 125.4
Ti C13 H13 122.2
C13 C14 C15 109.3(5)
C13 C14 Ti 73.6(3)
C15 C14 Ti 70.2(3)
C13 C14 H14 125.4
C15 C14 H14 125.4
Ti C14 H14 122.4
C14 C15 C16 107.8(5)
C14 C15 Ti 76.2(3)
C16 C15 Ti 70.8(2)
C14 C15 H15 126.1
C16 C15 H15 126.1
Ti C15 H15 118.9
C15 C16 C17 106.4(5)
C15 C16 Ti 73.9(3)
C17 C16 Ti 73.8(3)
C15 C16 H16 126.8
C17 C16 H16 126.8
Ti C16 H16 117.6
C13 C17 C16 107.3(5)
C13 C17 Ti 76.0(3)
C16 C17 Ti 70.5(3)
C13 C17 H17 126.4
C16 C17 H17 126.4
Ti C17 H17 119.0

loop_
_geom_bond_atom_site_label_1
_geom_bond_atom_site_label_2
_geom_bond_distance
Ti C16 2.297(4)
Ti C15 2.338(4)
Ti C17 2.340(5)
Ti C13 2.411(5)
Ti C14 2.412(5)
Ti P3 2.4941(15)
Ti P4 2.5065(16)
Ti P2 2.5131(16)
Ti P1 2.5387(15)
Ti H1 1.82(4)
P1 C6 1.828(5)
P1 C5 1.844(6)
P1 C1 1.872(6)
P2 C4 1.811(6)
P2 C3 1.834(6)
P2 C2 1.859(6)
P3 C9 1.829(6)
P3 C10 1.836(5)
P3 C7B 1.864(13)
P3 C7A 1.871(13)
P4 C11 1.806(6)
P4 C8B 1.808(12)
P4 C12 1.822(5)
P4 C8A 1.927(12)
C1 C2 1.484(8)
C1 H1A 0.9900
C1 H1B 0.9900
C2 H2A 0.9900
C2 H2B 0.9900
C3 H3A 0.9800
C3 H3B 0.9800
C3 H3C 0.9800
C4 H4A 0.9800
C4 H4B 0.9800
C4 H4C 0.9800
C5 H5A 0.9800
C5 H5B 0.9800
C5 H5C 0.9800
C6 H6A 0.9800
C6 H6B 0.9800
C6 H6C 0.9800
C7A C8A 1.48(3)
C7A H7A1 0.9900
C7A H7A2 0.9900
C8A H8A1 0.9900
C8A H8A2 0.9900
C7B C8B 1.54(4)
C7B H7B1 0.9900
C7B H7B2 0.9900
C8B H8B1 0.9900
C8B H8B2 0.9900
C9 H9A 0.9800
C9 H9B 0.9800
C9 H9C 0.9800
C10 H10A 0.9800
C10 H10B 0.9800
C10 H10C 0.9800
C11 H11A 0.9800
C11 H11B 0.9800
C11 H11C 0.9800
C12 H12A 0.9800
C12 H12B 0.9800
C12 H12C 0.9800
C13 C14 1.356(8)
C13 C17 1.379(9)
C13 H13 0.9500
C14 C15 1.375(8)
C14 H14 0.9500
C15 C16 1.405(7)
C15 H15 0.9500
C16 C17 1.420(8)
C16 H16 0.9500
C17 H17 0.9500
